data_4328993
loop_
_publ_author_name
'D. Krishna Kumar'
'Alexander S. Filatov'
'Margaret Napier'
'Jinyu Sun'
'Evgeny V. Dikarev'
'Marina A. Petrukhina'

_publ_contact_author_address
;
Department of Chemistry
University at Albany
1400 Washington ave
Albany NY 12222
USA
;
_publ_contact_author_email mpetrukhina@albany.edu
_publ_contact_author_fax 518-442-3462
_publ_contact_author_name
;
Petrukhina, Marina 
;
_publ_contact_author_phone 518-442-4406
_publ_section_title
;
 Dirhodium Paddlewheel with Functionalized Carboxylate Bridges: New
 Building Block for Self-Assembly and Immobilization on Solid Support
;
_journal_name_full 'Inorganic Chemistry'
_journal_page_first 4855
_journal_page_last 4861
_journal_paper_doi 10.1021/ic300382j
_journal_volume 51
_journal_year 2012
_chemical_formula_moiety 'C46 H48 O18 Rh2, C6 H14'
_chemical_formula_sum 'C52 H62 O18 Rh2'
_chemical_formula_weight 1180.84
_chemical_name_systematic
; 
 tetra-(4-ethoxycarbonyl benzoate)-
 bis-acetone- dirhodium (II,II),hexane solvate
;
_space_group_IT_number 14
_symmetry_cell_setting monoclinic
_symmetry_space_group_name_Hall '-P 2yn'
_symmetry_space_group_name_H-M 'P 1 21/n 1'
_atom_sites_solution_hydrogens geom
_atom_sites_solution_primary direct
_atom_sites_solution_secondary difmap
_audit_creation_method SHELXL-97
_cell_angle_alpha 90.00
_cell_angle_beta 94.940(2)
_cell_angle_gamma 90.00
_cell_formula_units_Z 2
_cell_length_a 9.8635(13)
_cell_length_b 13.1392(17)
_cell_length_c 20.333(3)
_cell_measurement_reflns_used 7804
_cell_measurement_temperature 100(2)
_cell_measurement_theta_max 2.38
_cell_measurement_theta_min 28.27
_cell_volume 2625.3(6)
_computing_cell_refinement 'SAINT Ver. 6.22  (Bruker-AXS, 2003)'
_computing_data_collection 'SMART Ver. 5.622 (Bruker-AXS, 2003)'
_computing_data_reduction 'SAINT Ver. 6.22'
_computing_molecular_graphics 'SHELXTL Ver. 6.14'
_computing_publication_material 'SHELXTL Ver. 6.14'
_computing_structure_refinement 'SHELXTL Ver. 6.14'
_computing_structure_solution 'SHELXTL Ver. 6.14 (Bruker-AXS, 2003)'
_diffrn_ambient_temperature 100(2)
_diffrn_measured_fraction_theta_full 0.999
_diffrn_measured_fraction_theta_max 0.999
_diffrn_measurement_device_type 'Bruker SMART APEX CCD area-detector'
_diffrn_measurement_method '0.30\% \w scans'
_diffrn_radiation_monochromator graphite
_diffrn_radiation_source 'fine-focus sealed tube'
_diffrn_radiation_type MoK\a
_diffrn_radiation_wavelength 0.71073
_diffrn_reflns_av_R_equivalents 0.0229
_diffrn_reflns_av_sigmaI/netI 0.0198
_diffrn_reflns_limit_h_max 12
_diffrn_reflns_limit_h_min -12
_diffrn_reflns_limit_k_max 16
_diffrn_reflns_limit_k_min -16
_diffrn_reflns_limit_l_max 25
_diffrn_reflns_limit_l_min -24
_diffrn_reflns_number 19722
_diffrn_reflns_theta_full 26.00
_diffrn_reflns_theta_max 26.00
_diffrn_reflns_theta_min 2.01
_diffrn_standards_decay_% 0
_diffrn_standards_interval_count na
_diffrn_standards_interval_time na
_diffrn_standards_number 'none (area detector data)'
_exptl_absorpt_coefficient_mu 0.701
_exptl_absorpt_correction_T_max 0.9725
_exptl_absorpt_correction_T_min 0.8725
_exptl_absorpt_correction_type multi-scan
_exptl_absorpt_process_details sadabs
_exptl_crystal_colour blue
_exptl_crystal_density_diffrn 1.494
_exptl_crystal_description needle
_exptl_crystal_F_000 1216
_exptl_crystal_size_max 0.20
_exptl_crystal_size_mid 0.08
_exptl_crystal_size_min 0.04
_refine_diff_density_max 0.989
_refine_diff_density_min -0.291
_refine_diff_density_rms 0.072
_refine_ls_extinction_coef noref
_refine_ls_extinction_method none
_refine_ls_goodness_of_fit_ref 1.069
_refine_ls_hydrogen_treatment constr
_refine_ls_matrix_type full
_refine_ls_number_parameters 330
_refine_ls_number_reflns 5151
_refine_ls_number_restraints 0
_refine_ls_restrained_S_all 1.069
_refine_ls_R_factor_all 0.0307
_refine_ls_R_factor_gt 0.0279
_refine_ls_shift/su_max 0.002
_refine_ls_shift/su_mean 0.000
_refine_ls_structure_factor_coef Fsqd
_refine_ls_weighting_details 'calc w=1/[\s^2^(Fo^2^)+(0.0432P)^2^+1.6725P] where P=(Fo^2^+2Fc^2^)/3'
_refine_ls_weighting_scheme calc
_refine_ls_wR_factor_gt 0.0731
_refine_ls_wR_factor_ref 0.0754
_reflns_number_gt 4719
_reflns_number_total 5151
_reflns_threshold_expression >2sigma(I)
_cod_data_source_file ic300382j_si_002_2.cif
_cod_data_source_block {[Rh2(C10H9O4)4(C3H6O)2](C6H14)}
_cod_original_cell_volume 2625.4(6)
_cod_database_code 4328993

loop_
_symmetry_equiv_pos_as_xyz
'x, y, z'
'-x+1/2, y+1/2, -z+1/2'
'-x, -y, -z'
'x-1/2, -y-1/2, z-1/2'

loop_
_atom_site_label
_atom_site_type_symbol
_atom_site_fract_x
_atom_site_fract_y
_atom_site_fract_z
_atom_site_U_iso_or_equiv
_atom_site_adp_type
_atom_site_occupancy
_atom_site_symmetry_multiplicity
_atom_site_calc_flag
_atom_site_refinement_flags
Rh1 Rh 1.057012(14) 0.464813(11) 0.455766(7) 0.01830(7) Uani 1 1 d .
O1 O 0.88204(14) 0.38978(11) 0.42693(7) 0.0230(3) Uani 1 1 d .
O2 O 1.11509(14) 0.34580(11) 0.51642(7) 0.0226(3) Uani 1 1 d .
O3 O 1.22697(14) 0.54270(10) 0.48993(7) 0.0227(3) Uani 1 1 d .
O4 O 0.99562(14) 0.58715(11) 0.40085(7) 0.0235(3) Uani 1 1 d .
O5 O 1.16994(15) 0.41119(11) 0.36911(7) 0.0260(3) Uani 1 1 d .
O7 O 0.28490(18) 0.14301(15) 0.30993(8) 0.0436(5) Uani 1 1 d .
O8 O 0.20071(14) 0.17464(12) 0.40671(7) 0.0272(3) Uani 1 1 d .
O9 O 1.24239(19) -0.08836(13) 0.71525(9) 0.0404(4) Uani 1 1 d .
O10 O 1.10164(19) -0.01793(14) 0.78307(10) 0.0433(5) Uani 1 1 d .
C1 C 0.77907(19) 0.40064(15) 0.45980(10) 0.0204(4) Uani 1 1 d .
C2 C 1.0733(2) 0.34377(16) 0.57381(10) 0.0216(4) Uani 1 1 d .
C3 C 1.1409(2) 0.41394(16) 0.31007(11) 0.0270(5) Uani 1 1 d .
C4 C 0.6543(2) 0.34118(15) 0.43686(10) 0.0204(4) Uani 1 1 d .
C5 C 0.5345(2) 0.35414(16) 0.46753(10) 0.0224(4) Uani 1 1 d .
H5 H 0.5322 0.4004 0.5033 0.027 Uiso 1 1 calc R
C6 C 0.4187(2) 0.29984(16) 0.44603(10) 0.0229(4) Uani 1 1 d .
H6 H 0.3371 0.3087 0.4671 0.028 Uiso 1 1 calc R
C7 C 0.4223(2) 0.23229(16) 0.39346(10) 0.0227(4) Uani 1 1 d .
C8 C 0.5425(2) 0.21846(17) 0.36330(10) 0.0255(4) Uani 1 1 d .
H8 H 0.5450 0.1718 0.3277 0.031 Uiso 1 1 calc R
C9 C 0.6582(2) 0.27237(16) 0.38495(10) 0.0243(4) Uani 1 1 d .
H9 H 0.7402 0.2625 0.3645 0.029 Uiso 1 1 calc R
C10 C 0.2980(2) 0.17790(16) 0.36507(11) 0.0268(5) Uani 1 1 d .
C11 C 0.0698(2) 0.13428(19) 0.38047(12) 0.0329(5) Uani 1 1 d .
H11A H 0.0815 0.0659 0.3614 0.039 Uiso 1 1 calc R
H11B H 0.0281 0.1795 0.3454 0.039 Uiso 1 1 calc R
C12 C -0.0187(2) 0.12833(18) 0.43654(12) 0.0341(5) Uani 1 1 d .
H12A H 0.0220 0.0814 0.4701 0.051 Uiso 1 1 calc R
H12B H -0.1091 0.1036 0.4202 0.051 Uiso 1 1 calc R
H12C H -0.0269 0.1961 0.4560 0.051 Uiso 1 1 calc R
C13 C 1.1063(2) 0.25193(16) 0.61539(10) 0.0220(4) Uani 1 1 d .
C14 C 1.0523(2) 0.24363(17) 0.67639(11) 0.0268(5) Uani 1 1 d .
H14 H 0.9991 0.2974 0.6918 0.032 Uiso 1 1 calc R
C15 C 1.0761(2) 0.15750(17) 0.71422(11) 0.0271(5) Uani 1 1 d .
H15 H 1.0384 0.1519 0.7555 0.033 Uiso 1 1 calc R
C16 C 1.1548(2) 0.07872(16) 0.69233(10) 0.0243(4) Uani 1 1 d .
C17 C 1.2136(2) 0.08868(17) 0.63272(11) 0.0259(4) Uani 1 1 d .
H17 H 1.2709 0.0364 0.6186 0.031 Uiso 1 1 calc R
C18 C 1.1887(2) 0.17470(16) 0.59409(10) 0.0247(4) Uani 1 1 d .
H18 H 1.2278 0.1809 0.5532 0.030 Uiso 1 1 calc R
C19 C 1.1738(2) -0.01830(17) 0.73068(12) 0.0276(5) Uani 1 1 d .
C20 C 1.1046(3) -0.1082(2) 0.82490(16) 0.0528(8) Uani 1 1 d .
H20A H 1.1651 -0.0968 0.8656 0.063 Uiso 1 1 calc R
H20B H 1.1393 -0.1673 0.8012 0.063 Uiso 1 1 calc R
C21 C 0.9628(4) -0.1280(3) 0.84167(17) 0.0620(9) Uani 1 1 d .
H21A H 0.9281 -0.0679 0.8634 0.093 Uiso 1 1 calc R
H21B H 0.9623 -0.1865 0.8715 0.093 Uiso 1 1 calc R
H21C H 0.9048 -0.1425 0.8012 0.093 Uiso 1 1 calc R
C22 C 0.9974(3) 0.4269(2) 0.28014(12) 0.0440(6) Uani 1 1 d .
H22A H 0.9343 0.4181 0.3144 0.066 Uiso 1 1 calc R
H22B H 0.9779 0.3759 0.2454 0.066 Uiso 1 1 calc R
H22C H 0.9864 0.4952 0.2611 0.066 Uiso 1 1 calc R
C23 C 1.2482(3) 0.4030(2) 0.26316(12) 0.0408(6) Uani 1 1 d .
H23A H 1.3381 0.4041 0.2877 0.061 Uiso 1 1 calc R
H23B H 1.2412 0.4594 0.2315 0.061 Uiso 1 1 calc R
H23C H 1.2357 0.3383 0.2394 0.061 Uiso 1 1 calc R
C24 C 0.7621(3) 0.6377(3) 0.92686(15) 0.0624(9) Uani 1 1 d .
H24A H 0.6935 0.5839 0.9198 0.094 Uiso 1 1 calc R
H24B H 0.7547 0.6844 0.8892 0.094 Uiso 1 1 calc R
H24C H 0.7470 0.6752 0.9672 0.094 Uiso 1 1 calc R
C25 C 0.9050(3) 0.5897(2) 0.93377(14) 0.0527(7) Uani 1 1 d .
H25A H 0.9175 0.5486 0.8939 0.063 Uiso 1 1 calc R
H25B H 0.9740 0.6446 0.9362 0.063 Uiso 1 1 calc R
C26 C 0.9287(3) 0.5224(2) 0.99446(14) 0.0511(8) Uani 1 1 d .
H26A H 0.8622 0.4658 0.9906 0.061 Uiso 1 1 calc R
H26B H 0.9104 0.5629 1.0338 0.061 Uiso 1 1 calc R

loop_
_atom_site_aniso_label
_atom_site_aniso_U_11
_atom_site_aniso_U_22
_atom_site_aniso_U_33
_atom_site_aniso_U_23
_atom_site_aniso_U_13
_atom_site_aniso_U_12
Rh1 0.01621(10) 0.02163(10) 0.01747(10) -0.00242(6) 0.00389(6) -0.00100(5)
O1 0.0187(7) 0.0283(8) 0.0224(7) -0.0046(6) 0.0038(6) -0.0025(6)
O2 0.0223(7) 0.0256(7) 0.0206(7) -0.0015(6) 0.0057(6) 0.0011(6)
O3 0.0188(7) 0.0269(8) 0.0230(8) -0.0061(6) 0.0056(6) -0.0038(5)
O4 0.0266(8) 0.0245(8) 0.0200(7) -0.0016(6) 0.0061(6) 0.0026(6)
O5 0.0282(8) 0.0306(8) 0.0199(8) 0.0003(6) 0.0054(6) 0.0062(6)
O7 0.0368(9) 0.0619(12) 0.0322(10) -0.0168(9) 0.0035(7) -0.0175(9)
O8 0.0219(7) 0.0301(8) 0.0293(8) -0.0025(6) 0.0001(6) -0.0072(6)
O9 0.0485(10) 0.0325(9) 0.0410(10) 0.0025(8) 0.0091(8) 0.0144(8)
O10 0.0476(11) 0.0364(10) 0.0491(11) 0.0199(8) 0.0228(9) 0.0147(8)
C1 0.0194(9) 0.0213(10) 0.0205(10) 0.0009(8) 0.0021(7) 0.0005(8)
C2 0.0189(9) 0.0236(10) 0.0225(10) -0.0031(8) 0.0025(8) -0.0042(8)
C3 0.0346(12) 0.0220(11) 0.0250(11) 0.0007(8) 0.0067(9) 0.0037(9)
C4 0.0182(9) 0.0223(10) 0.0205(10) 0.0011(8) 0.0006(7) -0.0004(8)
C5 0.0229(10) 0.0238(10) 0.0209(10) -0.0023(8) 0.0027(8) -0.0004(8)
C6 0.0199(10) 0.0252(11) 0.0238(10) 0.0004(8) 0.0031(8) 0.0008(8)
C7 0.0220(10) 0.0238(10) 0.0221(10) 0.0014(8) 0.0004(8) -0.0016(8)
C8 0.0276(11) 0.0274(11) 0.0214(10) -0.0043(8) 0.0019(8) -0.0019(9)
C9 0.0220(10) 0.0285(11) 0.0228(10) -0.0013(8) 0.0049(8) 0.0002(8)
C10 0.0264(11) 0.0257(11) 0.0277(11) -0.0006(9) -0.0002(9) -0.0025(9)
C11 0.0244(11) 0.0360(13) 0.0373(13) -0.0030(10) -0.0034(9) -0.0099(9)
C12 0.0277(11) 0.0326(13) 0.0419(14) -0.0048(10) 0.0027(10) -0.0076(9)
C13 0.0199(10) 0.0238(10) 0.0226(10) -0.0027(8) 0.0027(8) -0.0030(8)
C14 0.0297(11) 0.0251(11) 0.0270(11) -0.0014(9) 0.0101(9) 0.0026(9)
C15 0.0291(11) 0.0280(11) 0.0252(11) 0.0007(9) 0.0077(9) 0.0004(9)
C16 0.0210(10) 0.0250(11) 0.0266(11) -0.0013(9) 0.0002(8) -0.0020(8)
C17 0.0233(10) 0.0270(11) 0.0278(11) -0.0043(9) 0.0039(8) 0.0022(8)
C18 0.0231(10) 0.0284(11) 0.0230(10) -0.0034(8) 0.0045(8) -0.0002(8)
C19 0.0223(11) 0.0286(12) 0.0313(12) -0.0003(9) -0.0016(9) -0.0004(9)
C20 0.0552(17) 0.0442(16) 0.0611(19) 0.0306(14) 0.0163(14) 0.0166(14)
C21 0.075(2) 0.058(2) 0.0535(19) 0.0221(15) 0.0109(16) -0.0066(17)
C22 0.0360(14) 0.0692(19) 0.0264(12) -0.0038(12) 0.0001(10) 0.0078(13)
C23 0.0423(14) 0.0518(16) 0.0302(13) 0.0029(11) 0.0150(11) 0.0086(12)
C24 0.072(2) 0.074(2) 0.0425(17) -0.0174(16) 0.0131(15) -0.0246(18)
C25 0.068(2) 0.0538(18) 0.0371(15) -0.0058(13) 0.0114(14) -0.0173(15)
C26 0.0673(19) 0.0519(18) 0.0361(15) -0.0123(12) 0.0162(14) -0.0260(14)

loop_
_atom_type_symbol
_atom_type_description
_atom_type_scat_dispersion_real
_atom_type_scat_dispersion_imag
_atom_type_scat_source
C C 0.0033 0.0016 'International Tables Vol C Tables 4.2.6.8 and 6.1.1.4'
H H 0.0000 0.0000 'International Tables Vol C Tables 4.2.6.8 and 6.1.1.4'
O O 0.0106 0.0060 'International Tables Vol C Tables 4.2.6.8 and 6.1.1.4'
Rh Rh -1.1178 0.9187 'International Tables Vol C Tables 4.2.6.8 and 6.1.1.4'

loop_
_geom_angle_atom_site_label_1
_geom_angle_atom_site_label_2
_geom_angle_atom_site_label_3
_geom_angle
_geom_angle_site_symmetry_1
_geom_angle_site_symmetry_3
O4 Rh1 O1 91.14(6) . .
O4 Rh1 O3 89.28(6) . .
O1 Rh1 O3 176.38(5) . .
O4 Rh1 O2 176.35(5) . .
O1 Rh1 O2 89.42(6) . .
O3 Rh1 O2 89.94(6) . .
O4 Rh1 O5 87.81(5) . .
O1 Rh1 O5 94.97(5) . .
O3 Rh1 O5 88.64(6) . .
O2 Rh1 O5 95.74(5) . .
O4 Rh1 Rh1 88.28(4) . 3_766
O1 Rh1 Rh1 87.81(4) . 3_766
O3 Rh1 Rh1 88.61(4) . 3_766
O2 Rh1 Rh1 88.13(4) . 3_766
O5 Rh1 Rh1 175.25(4) . 3_766
C1 O1 Rh1 119.45(13) . .
C2 O2 Rh1 118.30(13) . .
C1 O3 Rh1 118.38(13) 3_766 .
C2 O4 Rh1 119.35(13) 3_766 .
C3 O5 Rh1 131.99(14) . .
C10 O8 C11 116.31(17) . .
C19 O10 C20 118.6(2) . .
O3 C1 O1 125.73(18) 3_766 .
O3 C1 C4 117.52(17) 3_766 .
O1 C1 C4 116.75(17) . .
O4 C2 O2 125.80(19) 3_766 .
O4 C2 C13 116.51(17) 3_766 .
O2 C2 C13 117.69(18) . .
O5 C3 C23 120.8(2) . .
O5 C3 C22 122.6(2) . .
C23 C3 C22 116.6(2) . .
C9 C4 C5 119.90(19) . .
C9 C4 C1 119.91(18) . .
C5 C4 C1 120.18(18) . .
C6 C5 C4 120.26(19) . .
C6 C5 H5 119.9 . .
C4 C5 H5 119.9 . .
C5 C6 C7 119.70(19) . .
C5 C6 H6 120.2 . .
C7 C6 H6 120.2 . .
C8 C7 C6 120.04(19) . .
C8 C7 C10 118.01(19) . .
C6 C7 C10 121.84(19) . .
C9 C8 C7 120.23(19) . .
C9 C8 H8 119.9 . .
C7 C8 H8 119.9 . .
C8 C9 C4 119.85(19) . .
C8 C9 H9 120.1 . .
C4 C9 H9 120.1 . .
O7 C10 O8 123.5(2) . .
O7 C10 C7 124.0(2) . .
O8 C10 C7 112.46(18) . .
O8 C11 C12 107.30(18) . .
O8 C11 H11A 110.3 . .
C12 C11 H11A 110.3 . .
O8 C11 H11B 110.3 . .
C12 C11 H11B 110.3 . .
H11A C11 H11B 108.5 . .
C11 C12 H12A 109.5 . .
C11 C12 H12B 109.5 . .
H12A C12 H12B 109.5 . .
C11 C12 H12C 109.5 . .
H12A C12 H12C 109.5 . .
H12B C12 H12C 109.5 . .
C18 C13 C14 119.8(2) . .
C18 C13 C2 121.17(18) . .
C14 C13 C2 119.02(18) . .
C15 C14 C13 120.1(2) . .
C15 C14 H14 120.0 . .
C13 C14 H14 120.0 . .
C14 C15 C16 120.4(2) . .
C14 C15 H15 119.8 . .
C16 C15 H15 119.8 . .
C15 C16 C17 119.6(2) . .
C15 C16 C19 121.03(19) . .
C17 C16 C19 119.3(2) . .
C18 C17 C16 120.2(2) . .
C18 C17 H17 119.9 . .
C16 C17 H17 119.9 . .
C17 C18 C13 119.86(19) . .
C17 C18 H18 120.1 . .
C13 C18 H18 120.1 . .
O9 C19 O10 124.4(2) . .
O9 C19 C16 124.4(2) . .
O10 C19 C16 111.22(19) . .
O10 C20 C21 107.7(2) . .
O10 C20 H20A 110.2 . .
C21 C20 H20A 110.2 . .
O10 C20 H20B 110.2 . .
C21 C20 H20B 110.2 . .
H20A C20 H20B 108.5 . .
C20 C21 H21A 109.5 . .
C20 C21 H21B 109.5 . .
H21A C21 H21B 109.5 . .
C20 C21 H21C 109.5 . .
H21A C21 H21C 109.5 . .
H21B C21 H21C 109.5 . .
C3 C22 H22A 109.5 . .
C3 C22 H22B 109.5 . .
H22A C22 H22B 109.5 . .
C3 C22 H22C 109.5 . .
H22A C22 H22C 109.5 . .
H22B C22 H22C 109.5 . .
C3 C23 H23A 109.5 . .
C3 C23 H23B 109.5 . .
H23A C23 H23B 109.5 . .
C3 C23 H23C 109.5 . .
H23A C23 H23C 109.5 . .
H23B C23 H23C 109.5 . .
C25 C24 H24A 109.5 . .
C25 C24 H24B 109.5 . .
H24A C24 H24B 109.5 . .
C25 C24 H24C 109.5 . .
H24A C24 H24C 109.5 . .
H24B C24 H24C 109.5 . .
C26 C25 C24 112.8(3) . .
C26 C25 H25A 109.0 . .
C24 C25 H25A 109.0 . .
C26 C25 H25B 109.0 . .
C24 C25 H25B 109.0 . .
H25A C25 H25B 107.8 . .
C25 C26 C26 114.8(3) . 3_767
C25 C26 H26A 108.6 . .
C26 C26 H26A 108.6 3_767 .
C25 C26 H26B 108.6 . .
C26 C26 H26B 108.6 3_767 .
H26A C26 H26B 107.5 . .

loop_
_geom_bond_atom_site_label_1
_geom_bond_atom_site_label_2
_geom_bond_distance
_geom_bond_site_symmetry_2
Rh1 O4 2.0201(15) .
Rh1 O1 2.0298(14) .
Rh1 O3 2.0346(14) .
Rh1 O2 2.0428(14) .
Rh1 O5 2.2760(14) .
Rh1 Rh1 2.3883(3) 3_766
O1 C1 1.271(2) .
O2 C2 1.271(2) .
O3 C1 1.270(2) 3_766
O4 C2 1.270(2) 3_766
O5 C3 1.210(3) .
O7 C10 1.208(3) .
O8 C10 1.334(3) .
O8 C11 1.454(2) .
O9 C19 1.200(3) .
O10 C19 1.331(3) .
O10 C20 1.458(3) .
C1 O3 1.270(2) 3_766
C1 C4 1.498(3) .
C2 O4 1.270(2) 3_766
C2 C13 1.493(3) .
C3 C23 1.491(3) .
C3 C22 1.502(3) .
C4 C9 1.393(3) .
C4 C5 1.394(3) .
C5 C6 1.385(3) .
C5 H5 0.9500 .
C6 C7 1.392(3) .
C6 H6 0.9500 .
C7 C8 1.393(3) .
C7 C10 1.492(3) .
C8 C9 1.383(3) .
C8 H8 0.9500 .
C9 H9 0.9500 .
C11 C12 1.497(3) .
C11 H11A 0.9900 .
C11 H11B 0.9900 .
C12 H12A 0.9800 .
C12 H12B 0.9800 .
C12 H12C 0.9800 .
C13 C18 1.392(3) .
C13 C14 1.396(3) .
C14 C15 1.377(3) .
C14 H14 0.9500 .
C15 C16 1.390(3) .
C15 H15 0.9500 .
C16 C17 1.394(3) .
C16 C19 1.498(3) .
C17 C18 1.386(3) .
C17 H17 0.9500 .
C18 H18 0.9500 .
C20 C21 1.490(4) .
C20 H20A 0.9900 .
C20 H20B 0.9900 .
C21 H21A 0.9800 .
C21 H21B 0.9800 .
C21 H21C 0.9800 .
C22 H22A 0.9800 .
C22 H22B 0.9800 .
C22 H22C 0.9800 .
C23 H23A 0.9800 .
C23 H23B 0.9800 .
C23 H23C 0.9800 .
C24 C25 1.540(5) .
C24 H24A 0.9800 .
C24 H24B 0.9800 .
C24 H24C 0.9800 .
C25 C26 1.519(4) .
C25 H25A 0.9900 .
C25 H25B 0.9900 .
C26 C26 1.524(7) 3_767
C26 H26A 0.9900 .
C26 H26B 0.9900 .
